data_7110430
loop_
_publ_author_name
'Irie, Masahiro'
'Lifka, Thorsten'
'Uchida, Kingo'
'Kobatake, Seiya'
'Shindo, Yuriko'

_publ_section_title
;
 Fatigue resistant properties of photochromic dithienylethenes: by-product
 formation
;
_journal_issue 8
_journal_name_full 'Chemical Communications'
_journal_page_first 747
_journal_paper_doi 10.1039/a809410a
_journal_year 1999
_chemical_formula_moiety 'C27 H18 F6 S2'
_chemical_formula_sum 'C27 H18 F6 S2'
_chemical_formula_weight 520.56
_chemical_melting_point 404
_chemical_name_systematic
;\
11,11,12,12,13,13-Hexafluoro-5,15-dimethyl-3,7-diphenyl-4,6-dithia-\
tetracyclo[7.5.1.0^5,15^.0^10,14^]pentadeca-1(14),2,7,9(10)-tetraene
;
_space_group_IT_number 2
_symmetry_cell_setting triclinic
_symmetry_space_group_name_Hall '-P 1'
_symmetry_space_group_name_H-M 'P -1'
_atom_sites_solution_hydrogens geom
_atom_sites_solution_primary direct
_atom_sites_solution_secondary difmap
_audit_creation_method SHELXL
_cell_angle_alpha 95.45(2)
_cell_angle_beta 100.68(2)
_cell_angle_gamma 60.12(2)
_cell_formula_units_Z 2
_cell_length_a 11.565(3)
_cell_length_b 11.827(3)
_cell_length_c 10.206(2)
_cell_measurement_reflns_used 14
_cell_measurement_temperature 293(2)
_cell_measurement_theta_max 42
_cell_measurement_theta_min 21
_cell_volume 1189.4(6)
_computing_cell_refinement 'CAD4 Enraf-Nonius software'
_computing_data_collection 'CAD4 Enraf-Nonius software'
_computing_data_reduction 'MolEN Enraf-Nonius software'
_computing_molecular_graphics 'Xtal_GX (Hall & Boulay, 1995)'
_computing_publication_material 'SHELXL-93 (Sheldrick, 1993)'
_computing_structure_refinement 'SHELXL-93 (Sheldrick, 1993)'
_computing_structure_solution
;
SIR92 (Altomare, Burla, Camalli, Cascarano, Giacovazzo, 
Guagliardi & Polidori, 1994) 
;
_diffrn_ambient_temperature 293(2)
_diffrn_measurement_device 'Enraf-Nonius FR590'
_diffrn_measurement_method \w/2\q
_diffrn_radiation_monochromator graphite
_diffrn_radiation_source 'fine-focus sealed tube'
_diffrn_radiation_type CuK\a
_diffrn_radiation_wavelength 1.54184
_diffrn_reflns_av_R_equivalents 0.0328
_diffrn_reflns_av_sigmaI/netI 0.0426
_diffrn_reflns_limit_h_max 12
_diffrn_reflns_limit_h_min -14
_diffrn_reflns_limit_k_max 0
_diffrn_reflns_limit_k_min -14
_diffrn_reflns_limit_l_max 12
_diffrn_reflns_limit_l_min -12
_diffrn_reflns_number 4741
_diffrn_reflns_theta_max 69.93
_diffrn_reflns_theta_min 4.31
_diffrn_standards_decay_% 1.5
_diffrn_standards_interval_time 120
_diffrn_standards_number 3
_exptl_absorpt_coefficient_mu 2.584
_exptl_absorpt_correction_T_max 1.000
_exptl_absorpt_correction_T_min 0.855
_exptl_absorpt_correction_type 'empirical via \y scans'
_exptl_crystal_colour 'dark violet'
_exptl_crystal_density_diffrn 1.453
_exptl_crystal_density_meas ?
_exptl_crystal_description plate
_exptl_crystal_F_000 532
_exptl_crystal_size_max 0.35
_exptl_crystal_size_mid 0.30
_exptl_crystal_size_min 0.06
_refine_diff_density_max .448
_refine_diff_density_min -.336
_refine_ls_extinction_coef 0.0004(4)
_refine_ls_extinction_expression Fc^*^=kFc[1+0.001xFc^2^l^3^/sin(2\q)]^-1/4^
_refine_ls_extinction_method SHELXL
_refine_ls_goodness_of_fit_all 1.034
_refine_ls_goodness_of_fit_obs 1.078
_refine_ls_hydrogen_treatment riding
_refine_ls_matrix_type full
_refine_ls_number_parameters 375
_refine_ls_number_reflns 4506
_refine_ls_number_restraints 12
_refine_ls_restrained_S_all 1.034
_refine_ls_restrained_S_obs 1.078
_refine_ls_R_factor_all 0.0947
_refine_ls_R_factor_obs 0.0530
_refine_ls_shift/esd_max 0.001
_refine_ls_shift/esd_mean 0.000
_refine_ls_structure_factor_coef Fsqd
_refine_ls_weighting_details 'w=1/[\s^2^(Fo^2^)+( 0.0869P)^2^+0.3425P] where P=(Fo^2^+2Fc^2^)/3'
_refine_ls_weighting_scheme calc
_refine_ls_wR_factor_all 0.1647
_refine_ls_wR_factor_obs 0.1356
_reflns_number_observed 2932
_reflns_number_total 4506
_reflns_observed_criterion >2\s(I)
_cod_data_source_file 809410asup1.cif
_cod_data_source_block compd3
_cod_depositor_comments
;
 Correcting the _chemical_name_systematic data item value by replacing
 the '<', '>' symbols with the '^' symbol. This is the preferred way of
 denoting superscript symbols in CIF files.

 Antanas Vaitkus,
 2018-10-12

The following automatic conversions were performed:

'_exptl_crystal_density_meas' value 'not measured' was changed to '?'
- the value is perceived as not measured.

Automatic conversion script
Id: cif_fix_values 3008 2015-01-20 13:52:24Z robertas 

The following automatic conversions were performed:

'_refine_ls_weighting_scheme' value 'calc w=1/[\s^2^(Fo^2^)+(
0.0869P)^2^+0.3425P] where P=(Fo^2^+2Fc^2^)/3' was changed to 'calc'.
New tag '_refine_ls_weighting_details' was created. The value of the
new tag was set to 'w=1/[\s^2^(Fo^2^)+( 0.0869P)^2^+0.3425P] where
P=(Fo^2^+2Fc^2^)/3'.

Automatic conversion script
Id: cif_fix_values 3143 2015-03-26 13:38:13Z robertas 
;
_cod_original_cell_volume 1189.4(5)
_cod_database_code 7110430

loop_
_symmetry_equiv_pos_as_xyz
'x, y, z'
'-x, -y, -z'

loop_
_atom_site_aniso_label
_atom_site_aniso_U_11
_atom_site_aniso_U_22
_atom_site_aniso_U_33
_atom_site_aniso_U_23
_atom_site_aniso_U_13
_atom_site_aniso_U_12
S3 0.0389(4) 0.0817(7) 0.0581(5) -0.0088(5) 0.0085(4) -0.0259(4)
S4 0.0417(4) 0.0809(7) 0.0509(5) -0.0095(4) 0.0040(3) -0.0289(4)
C1 0.042(2) 0.064(2) 0.056(2) 0.002(2) -0.0024(14) -0.029(2)
C2 0.0367(15) 0.050(2) 0.057(2) 0.000(2) 0.0019(14) -0.0190(14)
C3a 0.040(2) 0.062(2) 0.055(2) -0.006(2) 0.0067(14) -0.027(2)
C5 0.038(2) 0.053(2) 0.055(2) 0.005(2) 0.0017(13) -0.0247(14)
C6 0.043(2) 0.070(2) 0.054(2) 0.001(2) 0.0061(14) -0.033(2)
C6a 0.044(2) 0.065(2) 0.051(2) 0.000(2) 0.0067(14) -0.031(2)
C6b 0.042(2) 0.067(2) 0.051(2) 0.000(2) 0.0048(14) -0.028(2)
C7 0.049(2) 0.083(3) 0.051(2) 0.001(2) 0.006(2) -0.032(2)
C9 0.053(2) 0.073(3) 0.056(2) -0.003(2) 0.001(2) -0.030(2)
C9a 0.043(2) 0.069(2) 0.050(2) 0.000(2) 0.0008(14) -0.030(2)
C9b 0.045(2) 0.062(2) 0.047(2) 0.001(2) 0.0026(14) -0.027(2)
C9c 0.040(2) 0.061(2) 0.052(2) -0.001(2) 0.0024(13) -0.027(2)
C10 0.059(2) 0.058(2) 0.077(3) 0.008(2) 0.005(2) -0.031(2)
C11 0.060(2) 0.058(2) 0.067(2) 0.005(2) 0.003(2) -0.034(2)
C12 0.037(2) 0.051(2) 0.071(2) 0.011(2) -0.0018(15) -0.0210(15)
C13 0.050(2) 0.072(3) 0.079(3) 0.001(2) 0.003(2) -0.033(2)
C14 0.051(2) 0.086(3) 0.100(3) 0.013(3) -0.003(2) -0.042(2)
C15 0.041(2) 0.079(3) 0.115(4) 0.023(3) 0.005(2) -0.031(2)
C16 0.048(2) 0.079(3) 0.108(4) 0.003(3) 0.024(2) -0.024(2)
C17 0.049(2) 0.070(3) 0.082(3) -0.006(2) 0.015(2) -0.028(2)
C18 0.043(2) 0.056(2) 0.055(2) 0.005(2) -0.0020(14) -0.024(2)
C19 0.046(2) 0.083(3) 0.069(2) 0.003(2) 0.004(2) -0.034(2)
C20 0.040(2) 0.090(3) 0.084(3) 0.001(2) 0.001(2) -0.030(2)
C21 0.050(2) 0.090(3) 0.075(3) 0.005(2) -0.014(2) -0.029(2)
C22 0.060(2) 0.131(4) 0.062(2) 0.022(3) -0.016(2) -0.045(3)
C23 0.053(2) 0.106(3) 0.056(2) 0.014(2) -0.005(2) -0.042(2)
C8 0.059(2) 0.062(3) 0.065(3) -0.009(2) 0.012(2) -0.031(2)
F7\a 0.0466(15) 0.098(3) 0.077(2) -0.002(2) 0.0019(12) -0.016(2)
F7\b 0.094(3) 0.110(3) 0.071(2) -0.004(2) 0.030(2) -0.067(2)
F8\a 0.079(2) 0.061(2) 0.139(3) 0.000(2) 0.005(2) -0.0348(15)
F8\b 0.073(2) 0.130(4) 0.056(3) -0.027(2) 0.015(2) -0.038(2)
F9\a 0.068(2) 0.113(4) 0.101(4) -0.034(3) 0.010(2) -0.060(2)
F9\b 0.081(2) 0.089(2) 0.052(2) 0.0066(14) -0.0013(14) -0.025(2)
C8' 0.059(2) 0.062(3) 0.065(3) -0.009(2) 0.012(2) -0.031(2)
F7\a' 0.145(35) 0.067(19) 0.059(15) 0.002(13) 0.017(19) 0.014(18)
F7\b' 0.053(15) 0.064(18) 0.146(30) 0.006(17) 0.056(17) -0.015(12)
F8\a' 0.091(21) 0.166(42) 0.037(19) -0.075(25) 0.043(18) -0.044(29)
F8\b' 0.129(25) 0.154(29) 0.086(17) 0.059(18) -0.003(15) -0.086(22)
F9\a' 0.129(29) 0.135(30) 0.078(19) -0.033(19) 0.017(18) -0.103(25)
F9\b' 0.062(15) 0.186(36) 0.046(13) 0.031(16) -0.036(11) -0.050(20)

loop_
_atom_site_label
_atom_site_type_symbol
_atom_site_fract_x
_atom_site_fract_y
_atom_site_fract_z
_atom_site_U_iso_or_equiv
_atom_site_thermal_displace_type
_atom_site_occupancy
_atom_site_calc_flag
_atom_site_refinement_flags
_atom_site_disorder_group
S3 S 1.17482(8) 0.11484(10) 0.63487(9) 0.0618(3) Uani 1 d . .
S4 S 0.89218(8) 0.17906(10) 0.53108(9) 0.0596(3) Uani 1 d . .
C1 C 1.2094(3) 0.1640(3) 0.9058(3) 0.0540(8) Uani 1 d . .
H1 H 1.2649(3) 0.1650(3) 0.9840(3) 0.065 Uiso 1 calc R .
C2 C 1.2633(3) 0.1253(3) 0.7925(3) 0.0497(8) Uani 1 d . .
C3a C 0.9993(3) 0.2154(3) 0.6662(3) 0.0520(8) Uani 1 d . .
C5 C 0.7389(3) 0.2536(3) 0.5959(3) 0.0480(7) Uani 1 d . .
C6 C 0.7298(3) 0.2848(4) 0.7255(3) 0.0538(8) Uani 1 d . .
H6 H 0.6448(3) 0.3252(4) 0.7507(3) 0.065 Uiso 1 calc R .
C6a C 0.8434(3) 0.2594(3) 0.8261(3) 0.0515(8) Uani 1 d . .
C6b C 0.8534(3) 0.3040(4) 0.9527(3) 0.0532(8) Uani 1 d . .
C7 C 0.7642(4) 0.3856(4) 1.0494(4) 0.0611(9) Uani 1 d D .
C9 C 0.9993(4) 0.3275(4) 1.1389(4) 0.0622(9) Uani 1 d D .
C9a C 0.9924(3) 0.2686(4) 1.0062(3) 0.0542(8) Uani 1 d . .
C9b C 1.0730(3) 0.2033(3) 0.9129(3) 0.0520(8) Uani 1 d . .
C9c C 0.9880(3) 0.1744(3) 0.7968(3) 0.0504(8) Uani 1 d . .
C10 C 0.9589(4) 0.3591(4) 0.6618(4) 0.0637(10) Uani 1 d . .
H10A H 0.9683(4) 0.3787(4) 0.5765(4) 0.096 Uiso 1 calc R .
H10B H 1.0164(4) 0.3772(4) 0.7307(4) 0.096 Uiso 1 calc R .
H10C H 0.8667(4) 0.4119(4) 0.6753(4) 0.096 Uiso 1 calc R .
C11 C 1.0282(4) 0.0290(4) 0.8034(4) 0.0604(9) Uani 1 d . .
H11A H 1.0183(4) 0.0108(4) 0.8891(4) 0.091 Uiso 1 calc R .
H11B H 1.1205(4) -0.0245(4) 0.7903(4) 0.091 Uiso 1 calc R .
H11C H 0.9707(4) 0.0105(4) 0.7350(4) 0.091 Uiso 1 calc R .
C12 C 1.4052(3) 0.0903(3) 0.7899(4) 0.0541(8) Uani 1 d . .
C13 C 1.4665(4) 0.1468(4) 0.8810(4) 0.0664(10) Uani 1 d . .
H13 H 1.4181(4) 0.2073(4) 0.9426(4) 0.080 Uiso 1 calc R .
C14 C 1.5999(4) 0.1135(4) 0.8808(5) 0.0763(12) Uani 1 d . .
H14 H 1.6410(4) 0.1502(4) 0.9436(5) 0.092 Uiso 1 calc R .
C15 C 1.6706(4) 0.0276(4) 0.7893(5) 0.0774(13) Uani 1 d . .
H15 H 1.7594(4) 0.0067(4) 0.7888(5) 0.093 Uiso 1 calc R .
C16 C 1.6116(4) -0.0282(4) 0.6979(5) 0.0796(13) Uani 1 d . .
H16 H 1.6600(4) -0.0871(4) 0.6354(5) 0.095 Uiso 1 calc R .
C17 C 1.4790(4) 0.0034(4) 0.6989(4) 0.0670(10) Uani 1 d . .
H17 H 1.4393(4) -0.0350(4) 0.6367(4) 0.080 Uiso 1 calc R .
C18 C 0.6183(3) 0.2815(3) 0.4946(3) 0.0521(8) Uani 1 d . .
C19 C 0.5024(3) 0.2941(4) 0.5316(4) 0.0656(10) Uani 1 d . .
H19 H 0.5018(3) 0.2808(4) 0.6198(4) 0.079 Uiso 1 calc R .
C20 C 0.3888(4) 0.3262(4) 0.4380(4) 0.0737(12) Uani 1 d . .
H20 H 0.3110(4) 0.3373(4) 0.4643(4) 0.088 Uiso 1 calc R .
C21 C 0.3881(4) 0.3423(4) 0.3072(4) 0.0770(12) Uani 1 d . .
H21 H 0.3113(4) 0.3624(4) 0.2444(4) 0.092 Uiso 1 calc R .
C22 C 0.5018(4) 0.3283(5) 0.2701(4) 0.0875(14) Uani 1 d . .
H22 H 0.5024(4) 0.3394(5) 0.1813(4) 0.105 Uiso 1 calc R .
C23 C 0.6161(4) 0.2978(5) 0.3632(4) 0.0713(11) Uani 1 d . .
H23 H 0.6930(4) 0.2882(5) 0.3361(4) 0.086 Uiso 1 calc R .
C8 C 0.8501(4) 0.4327(5) 1.1457(5) 0.0620(12) Uani 0.889(6) d PD 1
F7\a F 0.6442(3) 0.4822(4) 0.9983(4) 0.0840(12) Uani 0.889(6) d P 1
F7\b F 0.7347(4) 0.3113(5) 1.1202(3) 0.0816(11) Uani 0.889(6) d P 1
F8\a F 0.8303(3) 0.5420(3) 1.0934(4) 0.0945(13) Uani 0.889(6) d PD 1
F8\b F 0.8201(7) 0.4587(6) 1.2687(5) 0.093(2) Uani 0.889(6) d PD 1
F9\a F 1.0825(4) 0.3757(5) 1.1648(5) 0.0901(13) Uani 0.889(6) d P 1
F9\b F 1.0370(4) 0.2401(3) 1.2405(3) 0.0830(11) Uani 0.889(6) d P 1
C8' C 0.8572(20) 0.3956(28) 1.1696(27) 0.0620(12) Uani 0.111(6) d PD 2
F7\a' F 0.6943(43) 0.5373(29) 1.0035(27) 0.120(16) Uani 0.111(6) d P 2
F7\b' F 0.6749(28) 0.3762(29) 1.0779(41) 0.088(10) Uani 0.111(6) d P 2
F8\a' F 0.8134(52) 0.5089(38) 1.2283(35) 0.107(19) Uani 0.111(6) d PD 2
F8\b' F 0.8835(30) 0.3002(33) 1.2507(26) 0.114(12) Uani 0.111(6) d PD 2
F9\a' F 1.0134(41) 0.4565(42) 1.1106(31) 0.099(11) Uani 0.111(6) d P 2
F9\b' F 1.0968(25) 0.2915(46) 1.2231(23) 0.107(12) Uani 0.111(6) d P 2

loop_
_atom_type_symbol
_atom_type_description
_atom_type_scat_dispersion_real
_atom_type_scat_dispersion_imag
_atom_type_scat_source
C C .0181 .0091 'International Tables Vol C Tables 4.2.6.8 and 6.1.1.4'
H H .0000 .0000 'International Tables Vol C Tables 4.2.6.8 and 6.1.1.4'
F F .0727 .0534 'International Tables Vol C Tables 4.2.6.8 and 6.1.1.4'
S S .3331 .5567 'International Tables Vol C Tables 4.2.6.8 and 6.1.1.4'

loop_
_geom_angle_atom_site_label_1
_geom_angle_atom_site_label_2
_geom_angle_atom_site_label_3
_geom_angle
_geom_angle_publ_flag
C2 S3 C3a 100.2(2) yes
C5 S4 C3a 100.3(2) yes
C2 C1 C9b 123.9(3) yes
C1 C2 C12 121.6(3) yes
C1 C2 S3 124.7(2) yes
C12 C2 S3 113.7(2) yes
C9c C3a C10 113.7(3) yes
C9c C3a S3 108.9(2) yes
C10 C3a S3 109.2(2) yes
C9c C3a S4 108.4(2) yes
C10 C3a S4 109.7(2) yes
S3 C3a S4 106.9(2) yes
C6 C5 C18 121.9(3) yes
C6 C5 S4 123.9(2) yes
C18 C5 S4 114.2(2) yes
C5 C6 C6a 123.7(3) yes
C6b C6a C6 132.1(3) yes
C6b C6a C9c 106.7(3) yes
C6 C6a C9c 121.0(3) yes
C6a C6b C9a 110.7(3) yes
C6a C6b C7 139.0(3) yes
C9a C6b C7 110.1(3) yes
F7\a C7 F7\b 104.5(4) yes
F7\b' C7 C6b 126.4(17) yes
F7\a C7 C6b 116.0(3) yes
F7\b C7 C6b 110.6(4) yes
F7\b' C7 C8' 113.1(23) yes
C6b C7 C8' 105.3(10) yes
F7\a C7 C8 113.3(4) yes
F7\b C7 C8 108.6(3) yes
C6b C7 C8 103.8(3) yes
F7\b' C7 F7\a' 104.4(21) yes
C6b C7 F7\a' 107.5(12) yes
C8' C7 F7\a' 95.7(18) yes
F9\a C9 F9\b 106.0(4) yes
F9\b' C9 C9a 126.2(16) yes
F9\a C9 C9a 116.0(4) yes
F9\b C9 C9a 112.2(3) yes
F9\b' C9 C8' 123.1(18) yes
C9a C9 C8' 105.7(10) yes
F9\a C9 C8 112.6(4) yes
F9\b C9 C8 106.1(3) yes
C9a C9 C8 103.7(3) yes
F9\b' C9 F9\a' 89.8(25) yes
C9a C9 F9\a' 103.8(10) yes
C8' C9 F9\a' 99.9(18) yes
C9b C9a C6b 110.2(3) yes
C9b C9a C9 139.5(3) yes
C6b C9a C9 109.8(3) yes
C9a C9b C1 133.2(3) yes
C9a C9b C9c 107.2(3) yes
C1 C9b C9c 119.6(3) yes
C3a C9c C9b 111.0(3) yes
C3a C9c C6a 109.6(3) yes
C9b C9c C6a 103.5(3) yes
C3a C9c C11 114.6(3) yes
C9b C9c C11 108.3(3) yes
C6a C9c C11 109.3(3) yes
C17 C12 C13 118.2(3) yes
C17 C12 C2 122.1(3) yes
C13 C12 C2 119.7(3) yes
C12 C13 C14 120.3(4) yes
C15 C14 C13 120.4(4) yes
C14 C15 C16 120.2(4) yes
C15 C16 C17 119.7(4) yes
C12 C17 C16 121.3(4) yes
C23 C18 C19 118.0(3) yes
C23 C18 C5 121.5(3) yes
C19 C18 C5 120.5(3) yes
C20 C19 C18 120.1(4) yes
C21 C20 C19 121.2(4) yes
C22 C21 C20 118.9(4) yes
C21 C22 C23 120.6(4) yes
C18 C23 C22 121.2(4) yes
F8\b C8 F8\a 108.7(4) yes
F8\b C8 C7 114.7(5) yes
F8\a C8 C7 106.7(4) yes
F8\b C8 C9 114.1(5) yes
F8\a C8 C9 106.7(4) yes
C7 C8 C9 105.4(4) yes
F8\a' C8' F8\b' 113.0(33) yes
F8\a' C8' C9 118.1(28) yes
F8\b' C8' C9 92.9(18) yes
F8\a' C8' C7 116.2(27) yes
F8\b' C8' C7 104.6(20) yes
C9 C8' C7 108.9(17) yes

loop_
_geom_bond_atom_site_label_1
_geom_bond_atom_site_label_2
_geom_bond_distance
_geom_bond_publ_flag
S3 C2 1.769(3) yes
S3 C3a 1.844(3) yes
S4 C5 1.768(3) yes
S4 C3a 1.845(3) yes
C1 C2 1.348(5) yes
C1 C9b 1.420(4) yes
C2 C12 1.484(4) yes
C3a C9c 1.509(5) yes
C3a C10 1.524(5) yes
C5 C6 1.348(5) yes
C5 C18 1.481(4) yes
C6 C6a 1.427(4) yes
C6a C6b 1.355(5) yes
C6a C9c 1.534(4) yes
C6b C9a 1.451(4) yes
C6b C7 1.475(5) yes
C7 F7\b' 1.18(3) yes
C7 F7\a 1.330(5) yes
C7 F7\b 1.386(5) yes
C7 C8' 1.51(2) yes
C7 C8 1.532(6) yes
C7 F7\a' 1.63(3) yes
C9 F9\b' 1.19(2) yes
C9 F9\a 1.321(5) yes
C9 F9\b 1.386(5) yes
C9 C9a 1.471(5) yes
C9 C8' 1.51(2) yes
C9 C8 1.555(6) yes
C9 F9\a' 1.67(3) yes
C9a C9b 1.357(5) yes
C9b C9c 1.521(4) yes
C9c C11 1.547(5) yes
C12 C17 1.373(5) yes
C12 C13 1.387(5) yes
C13 C14 1.389(5) yes
C14 C15 1.360(6) yes
C15 C16 1.366(6) yes
C16 C17 1.387(5) yes
C18 C23 1.366(5) yes
C18 C19 1.393(5) yes
C19 C20 1.374(5) yes
C20 C21 1.364(6) yes
C21 C22 1.362(6) yes
C22 C23 1.380(5) yes
C8 F8\b 1.332(6) yes
C8 F8\a 1.342(6) yes
C8' F8\a' 1.30(2) yes
C8' F8\b' 1.34(2) yes

loop_
_geom_torsion_atom_site_label_1
_geom_torsion_atom_site_label_2
_geom_torsion_atom_site_label_3
_geom_torsion_atom_site_label_4
_geom_torsion
_geom_torsion_publ_flag
C9b C1 C2 C12 177.5(3) yes
C9b C1 C2 S3 -0.8(5) yes
C3a S3 C2 C1 17.0(4) yes
C3a S3 C2 C12 -161.5(2) yes
C2 S3 C3a C9c -47.1(3) yes
C2 S3 C3a C10 77.5(3) yes
C2 S3 C3a S4 -163.9(2) yes
C5 S4 C3a C9c 50.7(3) yes
C5 S4 C3a C10 -73.9(3) yes
C5 S4 C3a S3 167.9(2) yes
C3a S4 C5 C6 -18.6(3) yes
C3a S4 C5 C18 160.6(3) yes
C18 C5 C6 C6a 179.9(3) yes
S4 C5 C6 C6a -1.0(5) yes
C5 C6 C6a C6b 165.3(4) yes
C5 C6 C6a C9c -9.8(5) yes
C6 C6a C6b C9a -169.0(4) yes
C9c C6a C6b C9a 6.7(4) yes
C6 C6a C6b C7 5.4(8) yes
C9c C6a C6b C7 -178.9(4) yes
C6a C6b C7 F7\b' 48.8(25) yes
C9a C6b C7 F7\b' -136.8(24) yes
C6a C6b C7 F7\a -32.4(7) yes
C9a C6b C7 F7\a 142.0(4) yes
C6a C6b C7 F7\b 86.4(6) yes
C9a C6b C7 F7\b -99.2(4) yes
C6a C6b C7 C8' -176.2(13) yes
C9a C6b C7 C8' -1.8(12) yes
C6a C6b C7 C8 -157.4(5) yes
C9a C6b C7 C8 17.1(4) yes
C6a C6b C7 F7\a' -75.0(19) yes
C9a C6b C7 F7\a' 99.4(18) yes
C6a C6b C9a C9b 1.4(5) yes
C7 C6b C9a C9b -174.7(3) yes
C6a C6b C9a C9 175.1(3) yes
C7 C6b C9a C9 -0.9(4) yes
F9\b' C9 C9a C9b -30.6(32) yes
F9\a C9 C9a C9b 31.6(7) yes
F9\b C9 C9a C9b -90.4(6) yes
C8' C9 C9a C9b 174.2(13) yes
C8 C9 C9a C9b 155.5(5) yes
F9\a' C9 C9a C9b 69.5(16) yes
F9\b' C9 C9a C6b 158.5(32) yes
F9\a C9 C9a C6b -139.3(4) yes
F9\b C9 C9a C6b 98.7(4) yes
C8' C9 C9a C6b 3.3(13) yes
C8 C9 C9a C6b -15.4(4) yes
F9\a' C9 C9a C6b -101.4(15) yes
C6b C9a C9b C1 169.5(4) yes
C9 C9a C9b C1 -1.3(8) yes
C6b C9a C9b C9c -9.0(4) yes
C9 C9a C9b C9c -179.8(5) yes
C2 C1 C9b C9a -164.5(4) yes
C2 C1 C9b C9c 13.9(5) yes
C10 C3a C9c C9b -57.1(4) yes
S3 C3a C9c C9b 64.8(3) yes
S4 C3a C9c C9b -179.3(2) yes
C10 C3a C9c C6a 56.7(4) yes
S3 C3a C9c C6a 178.6(2) yes
S4 C3a C9c C6a -65.5(3) yes
C10 C3a C9c C11 179.9(3) yes
S3 C3a C9c C11 -58.2(3) yes
S4 C3a C9c C11 57.7(3) yes
C9a C9b C9c C3a 129.9(3) yes
C1 C9b C9c C3a -48.9(4) yes
C9a C9b C9c C6a 12.4(4) yes
C1 C9b C9c C6a -166.4(3) yes
C9a C9b C9c C11 -103.5(3) yes
C1 C9b C9c C11 77.7(4) yes
C6b C6a C9c C3a -130.0(3) yes
C6 C6a C9c C3a 46.3(4) yes
C6b C6a C9c C9b -11.5(4) yes
C6 C6a C9c C9b 164.8(3) yes
C6b C6a C9c C11 103.7(3) yes
C6 C6a C9c C11 -80.0(4) yes
C1 C2 C12 C17 152.4(4) yes
S3 C2 C12 C17 -29.1(4) yes
C1 C2 C12 C13 -27.9(5) yes
S3 C2 C12 C13 150.6(3) yes
C17 C12 C13 C14 -1.2(6) yes
C2 C12 C13 C14 179.1(4) yes
C12 C13 C14 C15 1.6(6) yes
C13 C14 C15 C16 -1.0(7) yes
C14 C15 C16 C17 0.1(7) yes
C13 C12 C17 C16 0.4(6) yes
C2 C12 C17 C16 -180.0(4) yes
C15 C16 C17 C12 0.2(7) yes
C6 C5 C18 C23 154.5(4) yes
S4 C5 C18 C23 -24.7(5) yes
C6 C5 C18 C19 -24.4(5) yes
S4 C5 C18 C19 156.4(3) yes
C23 C18 C19 C20 -2.1(6) yes
C5 C18 C19 C20 176.8(4) yes
C18 C19 C20 C21 2.1(7) yes
C19 C20 C21 C22 -1.2(7) yes
C20 C21 C22 C23 0.3(8) yes
C19 C18 C23 C22 1.2(7) yes
C5 C18 C23 C22 -177.7(4) yes
C21 C22 C23 C18 -0.3(8) yes
F7\b' C7 C8 F8\b 2.4(19) yes
F7\a C7 C8 F8\b 81.1(6) yes
F7\b C7 C8 F8\b -34.6(6) yes
C6b C7 C8 F8\b -152.3(5) yes
C8' C7 C8 F8\b -55.3(33) yes
F7\a' C7 C8 F8\b 102.2(14) yes
F7\b' C7 C8 F8\a -118.0(19) yes
F7\a C7 C8 F8\a -39.3(5) yes
F7\b C7 C8 F8\a -154.9(4) yes
C6b C7 C8 F8\a 87.3(4) yes
C8' C7 C8 F8\a -175.7(34) yes
F7\a' C7 C8 F8\a -18.1(14) yes
F7\b' C7 C8 C9 128.7(19) yes
F7\a C7 C8 C9 -152.5(4) yes
F7\b C7 C8 C9 91.8(5) yes
C6b C7 C8 C9 -25.9(4) yes
C8' C7 C8 C9 71.1(32) yes
F7\a' C7 C8 C9 -131.4(14) yes
F9\b' C9 C8 F8\b -21.4(34) yes
F9\a C9 C8 F8\b -81.7(6) yes
F9\b C9 C8 F8\b 33.9(6) yes
C9a C9 C8 F8\b 152.2(5) yes
C8' C9 C8 F8\b 53.5(33) yes
F9\a' C9 C8 F8\b -105.2(11) yes
F9\b' C9 C8 F8\a 98.6(34) yes
F9\a C9 C8 F8\a 38.3(5) yes
F9\b C9 C8 F8\a 153.9(3) yes
C9a C9 C8 F8\a -87.8(4) yes
C8' C9 C8 F8\a 173.5(35) yes
F9\a' C9 C8 F8\a 14.8(11) yes
F9\b' C9 C8 C7 -148.1(34) yes
F9\a C9 C8 C7 151.6(4) yes
F9\b C9 C8 C7 -92.9(4) yes
C9a C9 C8 C7 25.4(4) yes
C8' C9 C8 C7 -73.3(33) yes
F9\a' C9 C8 C7 128.0(11) yes
F9\b' C9 C8' F8\a' 63.9(42) yes
F9\a C9 C8' F8\a' -1.5(34) yes
F9\b C9 C8' F8\a' 107.3(28) yes
C9a C9 C8' F8\a' -139.9(27) yes
C8 C9 C8' F8\a' -53.8(31) yes
F9\a' C9 C8' F8\a' -32.4(31) yes
F9\b' C9 C8' F8\b' -54.1(38) yes
F9\a C9 C8' F8\b' -119.5(17) yes
F9\b C9 C8' F8\b' -10.7(17) yes
C9a C9 C8' F8\b' 102.1(18) yes
C8 C9 C8' F8\b' -171.9(45) yes
F9\a' C9 C8' F8\b' -150.4(20) yes
F9\b' C9 C8' C7 -160.6(33) yes
F9\a C9 C8' C7 134.0(12) yes
F9\b C9 C8' C7 -117.2(16) yes
C9a C9 C8' C7 -4.4(20) yes
C8 C9 C8' C7 81.6(33) yes
F9\a' C9 C8' C7 103.1(20) yes
F7\b' C7 C8' F8\a' -78.0(32) yes
F7\a C7 C8' F8\a' 1.2(35) yes
F7\b C7 C8' F8\a' -107.9(29) yes
C6b C7 C8' F8\a' 140.3(28) yes
C8 C7 C8' F8\a' 52.5(30) yes
F7\a' C7 C8' F8\a' 30.4(32) yes
F7\b' C7 C8' F8\b' 47.3(27) yes
F7\a C7 C8' F8\b' 126.4(18) yes
F7\b C7 C8' F8\b' 17.4(20) yes
C6b C7 C8' F8\b' -94.4(20) yes
C8 C7 C8' F8\b' 177.8(47) yes
F7\a' C7 C8' F8\b' 155.7(24) yes
F7\b' C7 C8' C9 145.6(21) yes
F7\a C7 C8' C9 -135.3(12) yes
F7\b C7 C8' C9 115.7(16) yes
C6b C7 C8' C9 3.9(19) yes
C8 C7 C8' C9 -83.9(34) yes
F7\a' C7 C8' C9 -106.1(22) yes
